data_9017252
loop_
_publ_author_name
'Mills, S. J.'
'Grey, I. E.'
'Kampf, A. R.'
'Macrae, C. M.'
'Smith, J. B.'
'Davidson, C. J.'
'Glenn, A. M.'

_publ_section_title
;
 Ferraioloite, MgMn2+4(Fe2+0.5Al3+0.5)4Zn4(PO4)8(OH)4(H2O)20,
 a new secondary phosphate mineral from the Foote mine, USA
;
_journal_name_full 'European Journal of Mineralogy'
_journal_page_first 655
_journal_page_last 661
_journal_volume 28
_journal_year 2016
_chemical_compound_source 'Foote Lithium Company mine, Kings Mountain district, North Carolina, USA'
_chemical_formula_sum 'Al1.76 Fe2.24 H44 Mg Mn4 O56 P8 Zn4'
_chemical_name_mineral Ferraioloite
_space_group_IT_number 12
_space_group_name_Hall '-I 2y'
_space_group_name_H-M_alt 'I 1 2/m 1'
_symmetry_space_group_name_H-M 'I 1 2/m 1'
_cell_angle_alpha 90
_cell_angle_beta 90.03
_cell_angle_gamma 90
_cell_formula_units_Z 2
_cell_length_a 25.333
_cell_length_b 6.299
_cell_length_c 15.161
_cell_volume 2419.279
_database_code_amcsd 0020879
_exptl_crystal_density_diffrn 2.562
_cod_data_source_file inputs/fixed/downloads/08/08621.cif
_cod_data_source_block 08621
_cod_original_formula_sum 'Zn4 Mn4 (Fe2.24 Al1.76) P8 O56 Mg H44'
_cod_database_code 9017252

loop_
_space_group_symop_operation_xyz
x,y,z
1/2+x,1/2+y,1/2+z
x,-y,z
1/2+x,1/2-y,1/2+z
-x,y,-z
1/2-x,1/2+y,1/2-z
-x,-y,-z
1/2-x,1/2-y,1/2-z

loop_
_atom_site_label
_atom_site_fract_x
_atom_site_fract_y
_atom_site_fract_z
_atom_site_occupancy
_atom_site_U_iso_or_equiv
_atom_site_type_symbol
_atom_site_attached_hydrogens
Zn 0.31383 0.74780 0.50136 1.00000 0.04060 Zn 0
Mn1 0.16728 0.50000 0.62010 1.00000 0.04140 Mn 0
Mn2 0.16669 0.00000 0.37540 1.00000 0.04360 Mn 0
Fe1 0.25000 0.25000 0.75000 0.66000 0.04170 Fe 0
Al1 0.25000 0.25000 0.75000 0.34000 0.04170 Al 0
Fe2 0.75000 0.25000 0.75000 0.46000 0.05300 Fe 0
Al2 0.75000 0.25000 0.75000 0.54000 0.05300 Al 0
P1 0.22015 0.50000 0.42750 1.00000 0.04150 P 0
P2 0.35190 0.00000 0.34050 1.00000 0.03650 P 0
P3 0.22117 0.00000 0.57650 1.00000 0.03250 P 0
P4 0.35120 0.50000 0.66550 1.00000 0.04560 P 0
O1 0.29610 0.00000 0.73750 1.00000 0.03500 O 0
O2 0.22030 0.30940 0.36560 1.00000 0.02600 O 0
O3 0.38870 0.00000 0.26090 1.00000 0.04600 O 0
O4 0.22050 0.20350 0.63110 1.00000 0.03000 O 0
O5 0.35860 0.69550 0.60620 1.00000 0.03000 O 0
O6 0.29580 0.00000 0.29870 1.00000 0.02500 O 0
O7 0.27090 0.50000 0.48680 1.00000 0.00600 O 0
O8 0.26900 0.00000 0.51470 1.00000 0.05800 O 0
O9 0.17030 0.50000 0.48340 1.00000 0.05300 O 0
O10 0.35810 0.19560 0.40220 1.00000 0.02800 O 0
O11 0.20210 0.00000 0.24940 1.00000 0.10900 O 0
O12 0.17450 0.00000 0.50990 1.00000 0.12100 O 0
O-H13 0.39440 0.50000 0.73870 1.00000 0.02000 O 1
O-H14 0.29750 0.50000 0.71270 1.00000 0.06000 O 1
Wat15 0.10200 0.75400 0.39010 1.00000 0.09200 O 2
Wat16 0.09320 0.28900 0.63580 1.00000 0.10200 O 2
Mg1 0.50000 0.50000 0.50000 1.00000 0.05700 Mg 0
Wat1 0.50480 0.00000 0.32630 1.00000 0.11900 O 2
Wat2 0.56290 0.50000 0.59770 1.00000 0.03300 O 2
Wat3 0.51130 0.50000 0.74890 1.00000 0.10100 O 2
Wat4 0.52770 0.74600 0.43980 1.00000 0.10300 O 2
Wat5 0.50000 0.25300 0.00000 1.00000 0.16400 O 2

loop_
_cod_changelog_entry_id
_cod_changelog_entry_author
_cod_changelog_entry_date
_cod_changelog_entry_text
1
;cod-tools version 3.8.0
Id: cif_guess_AMCSD_atom_types 9574 2023-05-10 09:00:05Z saulius
;
2023-05-10T18:58:01+03:00
;Derived atom types and hydrogen counts
from atom names that follow the AMCSD naming convention
(Wat == water, O-H == hydroxyl).
;

loop_
_cod_related_entry_id
_cod_related_entry_database
_cod_related_entry_code
1 AMCSD 0020879
